data_7209301
loop_
_publ_author_name
'Hoffmann, R.D.'
'Fickenscher, T.'
'Poettgen, R.'
'Kotzyba, G.'

_publ_section_title
;
 Synthesis, Structure, and Magnetic Properties of EuAgCd and YbAgCd
;
_journal_name_full
;
Zeitschrift fuer Naturforschung, Teil B. Anorganische Chemie, Organische
 Chemie (42,1987-)
;
_journal_page_first 598
_journal_page_last 603
_journal_volume 56
_journal_year 2001
_chemical_formula_sum 'Ag Cd Eu'
_chemical_name_systematic 'Eu Ag Cd'
_space_group_IT_number 74
_symmetry_space_group_name_Hall '-I 2b 2'
_symmetry_space_group_name_H-M 'I m m a'
_cell_angle_alpha 90
_cell_angle_beta 90
_cell_angle_gamma 90
_cell_formula_units_Z 4
_cell_length_a 4.9041
_cell_length_b 7.71
_cell_length_c 8.344
_cell_volume 315.492
_citation_journal_id_ASTM ZNBSEN
_cod_data_source_file silver1-2_136.cif
_cod_data_source_block Ag1Cd1Eu1
_cod_original_cell_volume 315.4917
_cod_original_formula_sum 'Ag1 Cd1 Eu1'
_cod_database_code 7209301

loop_
_symmetry_equiv_pos_as_xyz
x,y,z
-x,-y+1/2,z
x,-y,-z
-x,y+1/2,-z
-x,-y,-z
x,y-1/2,-z
-x,y,z
x,-y-1/2,z
x+1/2,y+1/2,z+1/2
-x+1/2,-y+1,z+1/2
x+1/2,-y+1/2,-z+1/2
-x+1/2,y+1,-z+1/2
-x+1/2,-y+1/2,-z+1/2
x+1/2,y,-z+1/2
-x+1/2,y+1/2,z+1/2
x+1/2,-y,z+1/2

loop_
_atom_site_label
_atom_site_type_symbol
_atom_site_fract_x
_atom_site_fract_y
_atom_site_fract_z
_atom_site_occupancy
_atom_site_U_iso_or_equiv
Ag1 Ag 0 0.05611 0.16379 0.5 0.0
Cd1 Cd 0 0.05611 0.16379 0.5 0.0
Eu1 Eu 0 0.25 0.54927 1 0.0
